data_7054675
loop_
_publ_author_name
'Hazra, Susanta'
'Karmakar, Anirban'
'Guedes da Silva, Maria de F\'atima C.'
'Dlh\'a\<n, L'ubor'
'Bo\<ca, Roman'
'Pombeiro, Armando J. L.'

_publ_section_title
;
 Sulfonated Schiff base dinuclear and polymeric copper(ii) complexes:
 crystal structures, magnetic properties and catalytic application in
 Henry reaction
;
_journal_issue 5
_journal_name_full 'New J. Chem.'
_journal_page_first 3424
_journal_paper_doi 10.1039/C5NJ00330J
_journal_volume 39
_journal_year 2015
_chemical_formula_moiety 'C14 H9 Cu N5 O3 S, H2 O'
_chemical_formula_sum 'C14 H11 Cu N5 O4 S'
_chemical_formula_weight 408.88
_chemical_name_systematic
; 
 ? 
;
_space_group_IT_number 14
_symmetry_cell_setting monoclinic
_symmetry_space_group_name_Hall '-P 2ybc'
_symmetry_space_group_name_H-M 'P 1 21/c 1'
_atom_sites_solution_hydrogens geom
_atom_sites_solution_primary direct
_atom_sites_solution_secondary difmap
_audit_creation_method SHELXL-97
_audit_update_record
;
2014-10-23 deposited with the CCDC.
2015-02-13 downloaded from the CCDC.
;
_cell_angle_alpha 90.00
_cell_angle_beta 92.219(3)
_cell_angle_gamma 90.00
_cell_formula_units_Z 4
_cell_length_a 8.5179(6)
_cell_length_b 15.1779(7)
_cell_length_c 12.2602(10)
_cell_measurement_reflns_used 6684
_cell_measurement_temperature 296(2)
_cell_measurement_theta_max 25.17
_cell_measurement_theta_min 2.39
_cell_volume 1583.86(19)
_computing_structure_refinement 'SHELXL-97 (Sheldrick, 1997)'
_computing_structure_solution 'SHELXS-97 (Sheldrick, 1990)'
_diffrn_ambient_temperature 296(2)
_diffrn_measured_fraction_theta_full 1.000
_diffrn_measured_fraction_theta_max 1.000
_diffrn_measurement_device_type 'Bruker APEX-II photon 100'
_diffrn_measurement_method '\f and \w scans'
_diffrn_radiation_monochromator graphite
_diffrn_radiation_source 'fine-focus sealed tube'
_diffrn_radiation_type MoK\a
_diffrn_radiation_wavelength 0.71069
_diffrn_reflns_av_R_equivalents 0.0407
_diffrn_reflns_av_sigmaI/netI 0.0266
_diffrn_reflns_limit_h_max 10
_diffrn_reflns_limit_h_min -10
_diffrn_reflns_limit_k_max 18
_diffrn_reflns_limit_k_min -18
_diffrn_reflns_limit_l_max 14
_diffrn_reflns_limit_l_min -14
_diffrn_reflns_number 18641
_diffrn_reflns_theta_full 25.36
_diffrn_reflns_theta_max 25.36
_diffrn_reflns_theta_min 2.39
_exptl_absorpt_coefficient_mu 1.543
_exptl_absorpt_correction_T_max 0.8865
_exptl_absorpt_correction_T_min 0.6720
_exptl_absorpt_correction_type multi-scan
_exptl_absorpt_process_details sadabs
_exptl_crystal_colour green
_exptl_crystal_density_diffrn 1.715
_exptl_crystal_density_method 'not measured'
_exptl_crystal_description plate
_exptl_crystal_F_000 828
_exptl_crystal_size_max 0.28
_exptl_crystal_size_mid 0.11
_exptl_crystal_size_min 0.08
_refine_diff_density_max 0.894
_refine_diff_density_min -0.400
_refine_diff_density_rms 0.125
_refine_ls_extinction_method none
_refine_ls_goodness_of_fit_ref 1.102
_refine_ls_hydrogen_treatment mixed
_refine_ls_matrix_type full
_refine_ls_number_parameters 232
_refine_ls_number_reflns 2905
_refine_ls_number_restraints 3
_refine_ls_restrained_S_all 1.102
_refine_ls_R_factor_all 0.0575
_refine_ls_R_factor_gt 0.0438
_refine_ls_shift/su_max 0.001
_refine_ls_shift/su_mean 0.000
_refine_ls_structure_factor_coef Fsqd
_refine_ls_weighting_details 'calc w=1/[\s^2^(Fo^2^)+(0.0653P)^2^+0.7170P] where P=(Fo^2^+2Fc^2^)/3'
_refine_ls_weighting_scheme calc
_refine_ls_wR_factor_gt 0.1066
_refine_ls_wR_factor_ref 0.1119
_reflns_number_gt 2344
_reflns_number_total 2905
_reflns_threshold_expression >2sigma(I)
_cod_data_source_file c5nj00330j2.cif
_cod_data_source_block 3
_cod_depositor_comments 'Adding full bibliography for 7054673--7054675.cif.'
_cod_original_sg_symbol_H-M 'P 21/c'
_cod_database_code 7054675

loop_
_symmetry_equiv_pos_as_xyz
'x, y, z'
'-x, y+1/2, -z+1/2'
'-x, -y, -z'
'x, -y-1/2, z-1/2'

loop_
_atom_site_label
_atom_site_type_symbol
_atom_site_fract_x
_atom_site_fract_y
_atom_site_fract_z
_atom_site_U_iso_or_equiv
_atom_site_adp_type
_atom_site_occupancy
_atom_site_symmetry_multiplicity
_atom_site_calc_flag
_atom_site_refinement_flags
C1 C 0.6032(4) 0.4836(2) 0.8013(3) 0.0340(7) Uani 1 1 d .
C2 C 0.4995(4) 0.5549(2) 0.7988(3) 0.0353(7) Uani 1 1 d .
C3 C 0.3585(4) 0.5493(3) 0.8499(3) 0.0467(9) Uani 1 1 d .
H3 H 0.2902 0.5971 0.8489 0.056 Uiso 1 1 calc R
C4 C 0.3193(5) 0.4721(3) 0.9027(4) 0.0565(11) Uani 1 1 d .
H4 H 0.2232 0.4677 0.9359 0.068 Uiso 1 1 calc R
C5 C 0.4211(5) 0.4026(3) 0.9063(4) 0.0586(11) Uani 1 1 d .
H5 H 0.3942 0.3512 0.9424 0.070 Uiso 1 1 calc R
C6 C 0.5640(5) 0.4080(2) 0.8567(3) 0.0465(9) Uani 1 1 d .
H6 H 0.6335 0.3607 0.8606 0.056 Uiso 1 1 calc R
C10 C 1.0022(4) 0.7683(2) 0.6163(3) 0.0356(8) Uani 1 1 d .
C11 C 0.8190(4) 0.4220(2) 0.7149(2) 0.0345(7) Uani 1 1 d .
H11 H 0.7731 0.3668 0.7214 0.041 Uiso 1 1 calc R
C12 C 0.9721(4) 0.4319(2) 0.6666(2) 0.0344(7) Uani 1 1 d .
C13 C 1.0600(5) 0.3617(3) 0.6320(3) 0.0458(9) Uani 1 1 d .
H13 H 1.0235 0.3043 0.6389 0.055 Uiso 1 1 calc R
C14 C 1.2034(5) 0.3782(3) 0.5870(3) 0.0547(11) Uani 1 1 d .
H14 H 1.2658 0.3319 0.5641 0.066 Uiso 1 1 calc R
C15 C 1.2522(5) 0.4640(3) 0.5767(3) 0.0533(10) Uani 1 1 d .
H15 H 1.3474 0.4767 0.5455 0.064 Uiso 1 1 calc R
C16 C 1.1585(4) 0.5310(3) 0.6130(3) 0.0450(9) Uani 1 1 d .
H16 H 1.1921 0.5889 0.6057 0.054 Uiso 1 1 calc R
C20 C 1.0075(4) 0.6349(2) 0.9769(3) 0.0349(8) Uani 1 1 d .
N1 N 0.7497(3) 0.49107(16) 0.7481(2) 0.0302(6) Uani 1 1 d .
N3 N 1.0215(3) 0.51563(18) 0.6583(2) 0.0334(6) Uani 1 1 d .
N10 N 0.9786(4) 0.7033(2) 0.6602(2) 0.0495(8) Uani 1 1 d .
N11 N 1.0353(4) 0.8451(2) 0.5790(2) 0.0526(9) Uani 1 1 d .
N20 N 0.9856(4) 0.6097(2) 0.8902(2) 0.0451(8) Uani 1 1 d .
O11 O 0.7027(3) 0.67793(16) 0.7730(2) 0.0519(7) Uani 1 1 d .
O12 O 0.5415(4) 0.6342(2) 0.6167(2) 0.0625(8) Uani 1 1 d .
O13 O 0.4296(4) 0.71795(19) 0.7629(3) 0.0622(8) Uani 1 1 d .
O20 O 0.3134(5) 0.7092(3) 0.4623(3) 0.1039(15) Uani 1 1 d D
S1 S 0.54349(11) 0.65445(6) 0.73138(7) 0.0414(2) Uani 1 1 d .
Cu1 Cu 0.87830(5) 0.60209(2) 0.72753(3) 0.03302(16) Uani 1 1 d .
H20A H 0.371(4) 0.737(2) 0.413(2) 0.050 Uiso 1 1 d D
H20B H 0.383(4) 0.691(2) 0.516(2) 0.050 Uiso 1 1 d D

loop_
_atom_site_aniso_label
_atom_site_aniso_U_11
_atom_site_aniso_U_22
_atom_site_aniso_U_33
_atom_site_aniso_U_23
_atom_site_aniso_U_13
_atom_site_aniso_U_12
C1 0.0338(19) 0.0377(18) 0.0305(16) -0.0037(13) 0.0027(14) -0.0024(14)
C2 0.0337(19) 0.0402(19) 0.0321(16) -0.0017(14) 0.0014(14) -0.0045(15)
C3 0.040(2) 0.054(2) 0.048(2) -0.0005(17) 0.0100(16) 0.0055(18)
C4 0.039(2) 0.063(3) 0.069(3) -0.003(2) 0.0192(19) -0.008(2)
C5 0.059(3) 0.050(2) 0.068(3) 0.011(2) 0.018(2) -0.012(2)
C6 0.047(2) 0.038(2) 0.055(2) 0.0053(17) 0.0106(18) -0.0015(17)
C10 0.039(2) 0.039(2) 0.0287(16) -0.0019(14) 0.0007(14) -0.0045(15)
C11 0.044(2) 0.0309(17) 0.0288(16) 0.0001(13) 0.0014(14) -0.0029(15)
C12 0.041(2) 0.0390(18) 0.0228(15) -0.0025(13) 0.0008(13) 0.0004(15)
C13 0.054(2) 0.042(2) 0.041(2) -0.0047(16) 0.0083(17) 0.0073(18)
C14 0.057(3) 0.063(3) 0.046(2) -0.0093(19) 0.0117(19) 0.017(2)
C15 0.040(2) 0.076(3) 0.045(2) -0.008(2) 0.0124(17) 0.000(2)
C16 0.041(2) 0.054(2) 0.0398(19) -0.0021(17) 0.0088(16) -0.0052(18)
C20 0.037(2) 0.0325(17) 0.035(2) 0.0024(14) 0.0052(15) 0.0039(15)
N1 0.0312(15) 0.0304(14) 0.0292(13) 0.0012(11) 0.0013(11) -0.0017(11)
N3 0.0335(16) 0.0407(15) 0.0259(13) -0.0020(11) -0.0003(11) 0.0000(12)
N10 0.068(2) 0.0400(18) 0.0412(17) 0.0055(14) 0.0118(15) -0.0078(16)
N11 0.080(3) 0.0422(18) 0.0345(17) 0.0069(14) -0.0085(15) -0.0151(17)
N20 0.049(2) 0.0528(19) 0.0335(16) -0.0083(13) 0.0015(14) 0.0037(15)
O11 0.0494(17) 0.0318(13) 0.0755(19) -0.0027(12) 0.0145(13) -0.0003(12)
O12 0.072(2) 0.077(2) 0.0395(15) 0.0152(14) 0.0116(13) 0.0139(16)
O13 0.0580(19) 0.0522(17) 0.078(2) 0.0153(15) 0.0221(15) 0.0209(14)
O20 0.086(3) 0.156(4) 0.069(2) 0.035(2) -0.012(2) -0.036(3)
S1 0.0415(5) 0.0410(5) 0.0424(5) 0.0085(4) 0.0104(4) 0.0104(4)
Cu1 0.0385(3) 0.0301(2) 0.0309(2) 0.00079(16) 0.00596(17) -0.00257(17)

loop_
_atom_type_symbol
_atom_type_description
_atom_type_scat_dispersion_real
_atom_type_scat_dispersion_imag
_atom_type_scat_source
C C 0.0033 0.0016 'International Tables Vol C Tables 4.2.6.8 and 6.1.1.4'
H H 0.0000 0.0000 'International Tables Vol C Tables 4.2.6.8 and 6.1.1.4'
N N 0.0061 0.0033 'International Tables Vol C Tables 4.2.6.8 and 6.1.1.4'
O O 0.0106 0.0060 'International Tables Vol C Tables 4.2.6.8 and 6.1.1.4'
S S 0.1246 0.1234 'International Tables Vol C Tables 4.2.6.8 and 6.1.1.4'
Cu Cu 0.3201 1.2651 'International Tables Vol C Tables 4.2.6.8 and 6.1.1.4'

loop_
_geom_angle_atom_site_label_1
_geom_angle_atom_site_label_2
_geom_angle_atom_site_label_3
_geom_angle
_geom_angle_site_symmetry_3
C6 C1 C2 119.3(3) .
C6 C1 N1 121.3(3) .
C2 C1 N1 119.3(3) .
C3 C2 C1 120.3(3) .
C3 C2 S1 117.9(3) .
C1 C2 S1 121.8(3) .
C2 C3 C4 119.6(4) .
C2 C3 H3 120.2 .
C4 C3 H3 120.2 .
C5 C4 C3 120.3(4) .
C5 C4 H4 119.9 .
C3 C4 H4 119.9 .
C4 C5 C6 120.5(4) .
C4 C5 H5 119.7 .
C6 C5 H5 119.7 .
C1 C6 C5 119.9(4) .
C1 C6 H6 120.0 .
C5 C6 H6 120.0 .
N10 C10 N11 172.6(4) .
N1 C11 C12 118.5(3) .
N1 C11 H11 120.8 .
C12 C11 H11 120.8 .
N3 C12 C13 122.2(3) .
N3 C12 C11 114.5(3) .
C13 C12 C11 123.4(3) .
C12 C13 C14 118.8(4) .
C12 C13 H13 120.6 .
C14 C13 H13 120.6 .
C15 C14 C13 118.9(4) .
C15 C14 H14 120.6 .
C13 C14 H14 120.6 .
C14 C15 C16 119.3(4) .
C14 C15 H15 120.4 .
C16 C15 H15 120.4 .
N3 C16 C15 122.3(4) .
N3 C16 H16 118.9 .
C15 C16 H16 118.9 .
N20 C20 N11 173.7(4) 4_576
C11 N1 C1 120.1(3) .
C11 N1 Cu1 112.5(2) .
C1 N1 Cu1 127.2(2) .
C16 N3 C12 118.6(3) .
C16 N3 Cu1 128.3(2) .
C12 N3 Cu1 113.0(2) .
C10 N10 Cu1 164.2(3) .
C10 N11 C20 121.2(3) 4_575
C20 N20 Cu1 157.9(3) .
S1 O11 Cu1 117.12(15) .
H20A O20 H20B 106(3) .
O13 S1 O12 115.19(18) .
O13 S1 O11 111.56(18) .
O12 S1 O11 111.47(18) .
O13 S1 C2 106.91(17) .
O12 S1 C2 106.21(17) .
O11 S1 C2 104.69(16) .
N10 Cu1 O11 90.52(13) .
N10 Cu1 N3 93.03(13) .
O11 Cu1 N3 167.76(11) .
N10 Cu1 N1 161.93(12) .
O11 Cu1 N1 91.73(11) .
N3 Cu1 N1 81.33(11) .
N10 Cu1 N20 99.85(13) .
O11 Cu1 N20 90.35(12) .
N3 Cu1 N20 100.56(11) .
N1 Cu1 N20 98.06(11) .

loop_
_geom_bond_atom_site_label_1
_geom_bond_atom_site_label_2
_geom_bond_distance
_geom_bond_site_symmetry_2
C1 C6 1.382(5) .
C1 C2 1.396(5) .
C1 N1 1.434(4) .
C2 C3 1.378(5) .
C2 S1 1.770(3) .
C3 C4 1.386(6) .
C3 H3 0.9300 .
C4 C5 1.366(6) .
C4 H4 0.9300 .
C5 C6 1.384(6) .
C5 H5 0.9300 .
C6 H6 0.9300 .
C10 N10 1.145(4) .
C10 N11 1.288(4) .
C11 N1 1.277(4) .
C11 C12 1.461(5) .
C11 H11 0.9300 .
C12 N3 1.344(4) .
C12 C13 1.378(5) .
C13 C14 1.382(6) .
C13 H13 0.9300 .
C14 C15 1.375(6) .
C14 H14 0.9300 .
C15 C16 1.377(5) .
C15 H15 0.9300 .
C16 N3 1.333(4) .
C16 H16 0.9300 .
C20 N20 1.138(4) .
C20 N11 1.301(4) 4_576
N1 Cu1 2.031(3) .
N3 Cu1 2.002(3) .
N10 Cu1 1.956(3) .
N11 C20 1.301(4) 4_575
N20 Cu1 2.164(3) .
O11 S1 1.474(3) .
O11 Cu1 1.984(3) .
O12 S1 1.439(3) .
O13 S1 1.431(3) .
O20 H20A 0.897(18) .
O20 H20B 0.913(18) .

loop_
_geom_hbond_atom_site_label_D
_geom_hbond_atom_site_label_H
_geom_hbond_atom_site_label_A
_geom_hbond_distance_DH
_geom_hbond_distance_HA
_geom_hbond_distance_DA
_geom_hbond_angle_DHA
_geom_hbond_site_symmetry_A
O20 H20A O13 0.897(18) 2.04(2) 2.892(5) 158(3) 4_575
O20 H20B O12 0.913(18) 1.99(2) 2.893(5) 170(4) .
